data_7711942
loop_
_publ_author_name
'Kumar Yadav, Jitendra'
'Singh, Baghendra'
'Pal, Sarvesh Kumar'
'Singh, Nanhai'
'Lama, Prem'
'Indra, Arindam'
'Kumar, Kamlesh'

_publ_section_title
;
 Chlorocobaloxime containing <i>N</i>-(4-pyridylmethyl)-1,8-naphthalamide
 peripheral ligands: synthesis, characterization and enhanced
 electrochemical hydrogen evolution in alkaline medium.
;
_journal_issue 4
_journal_name_full 'Dalton transactions (Cambridge, England : 2003)'
_journal_page_first 936
_journal_page_last 946
_journal_paper_doi 10.1039/d2dt02511f
_journal_volume 52
_journal_year 2023
_chemical_formula_moiety 'C26 H26 Cl Co N6 O6'
_chemical_formula_sum 'C26 H26 Cl Co N6 O6'
_chemical_formula_weight 612.91
_space_group_crystal_system monoclinic
_space_group_IT_number 14
_space_group_name_Hall '-P 2ybc'
_space_group_name_H-M_alt 'P 1 21/c 1'
_atom_sites_solution_hydrogens mixed
_atom_sites_solution_primary direct
_atom_sites_solution_secondary difmap
_audit_creation_date 2022-03-25
_audit_creation_method
;
Olex2 1.5
(compiled 2021.12.09 svn.r5202d8cf for OlexSys, GUI svn.r6439)
;
_audit_update_record
;
2022-04-01 deposited with the CCDC.	2022-12-15 downloaded from the CCDC.
;
_cell_angle_alpha 90
_cell_angle_beta 93.569(3)
_cell_angle_gamma 90
_cell_formula_units_Z 4
_cell_length_a 7.9318(7)
_cell_length_b 15.0107(14)
_cell_length_c 22.6228(19)
_cell_measurement_reflns_used 9973
_cell_measurement_temperature 100(2)
_cell_measurement_theta_max 28.28
_cell_measurement_theta_min 2.57
_cell_volume 2688.3(4)
_computing_cell_refinement 'Bruker SAINT'
_computing_data_collection 'Bruker APEX3'
_computing_data_reduction 'Bruker SAINT'
_computing_molecular_graphics 'Olex2 1.5 (Dolomanov et al., 2009)'
_computing_publication_material 'Olex2 1.5 (Dolomanov et al., 2009)'
_computing_structure_refinement 'SHELXL-2018/3 (Sheldrick, 2018)'
_computing_structure_solution 'SHELXT 2014/5 (Sheldrick, 2014)'
_diffrn_ambient_temperature 100(2)
_diffrn_measured_fraction_theta_full 0.999
_diffrn_measured_fraction_theta_max 0.998
_diffrn_measurement_device_type 'Bruker APEX-III detector'
_diffrn_measurement_method '\f and \w scans'
_diffrn_radiation_type MoK\a
_diffrn_radiation_wavelength 0.71073
_diffrn_reflns_av_R_equivalents 0.0574
_diffrn_reflns_av_unetI/netI 0.0375
_diffrn_reflns_Laue_measured_fraction_full 0.999
_diffrn_reflns_Laue_measured_fraction_max 0.998
_diffrn_reflns_limit_h_max 10
_diffrn_reflns_limit_h_min -10
_diffrn_reflns_limit_k_max 20
_diffrn_reflns_limit_k_min -20
_diffrn_reflns_limit_l_max 30
_diffrn_reflns_limit_l_min -30
_diffrn_reflns_number 43218
_diffrn_reflns_point_group_measured_fraction_full 0.999
_diffrn_reflns_point_group_measured_fraction_max 0.998
_diffrn_reflns_theta_full 25.000
_diffrn_reflns_theta_max 28.314
_diffrn_reflns_theta_min 2.860
_exptl_absorpt_coefficient_mu 0.791
_exptl_absorpt_correction_type multi-scan
_exptl_absorpt_process_details SADABS
_exptl_crystal_colour pink
_exptl_crystal_colour_primary pink
_exptl_crystal_density_diffrn 1.514
_exptl_crystal_description block
_exptl_crystal_F_000 1264
_exptl_crystal_size_max 0.23
_exptl_crystal_size_mid 0.19
_exptl_crystal_size_min 0.15
_exptl_transmission_factor_max 0.7457
_exptl_transmission_factor_min 0.7088
_refine_diff_density_max 0.414
_refine_diff_density_min -0.460
_refine_diff_density_rms 0.074
_refine_ls_extinction_method none
_refine_ls_goodness_of_fit_ref 1.035
_refine_ls_hydrogen_treatment mixed
_refine_ls_matrix_type full
_refine_ls_number_parameters 367
_refine_ls_number_reflns 6691
_refine_ls_number_restraints 0
_refine_ls_restrained_S_all 1.035
_refine_ls_R_factor_all 0.0486
_refine_ls_R_factor_gt 0.0352
_refine_ls_shift/su_max 0.004
_refine_ls_shift/su_mean 0.000
_refine_ls_structure_factor_coef Fsqd
_refine_ls_weighting_details 'w=1/[\s^2^(Fo^2^)+(0.0308P)^2^+2.5925P] where P=(Fo^2^+2Fc^2^)/3'
_refine_ls_weighting_scheme calc
_refine_ls_wR_factor_gt 0.0796
_refine_ls_wR_factor_ref 0.0883
_reflns_Friedel_coverage 0.000
_reflns_number_gt 5547
_reflns_number_total 6691
_reflns_threshold_expression 'I > 2\s(I)'
_cod_data_source_file d2dt02511f2.cif
_cod_data_source_block 1
_cod_depositor_comments 'Adding full bibliography for 7711942--7711943.cif.'
_cod_database_code 7711942
_shelx_shelxl_version_number 2018/3
_shelx_space_group_comment
;
The symmetry employed for this shelxl refinement is uniquely defined
by the following loop, which should always be used as a source of
symmetry information in preference to the above space-group names.
They are only intended as comments.
;
_shelx_estimated_absorpt_t_max 0.891
_shelx_estimated_absorpt_t_min 0.839
_olex2_refinement_description
;
1. Others
 Fixed X: H1O(0.54786) H3O(0.51891)
 Fixed Y: H1O(0.55902) H3O(0.59016)
 Fixed Z: H1O(0.776179) H3O(0.54187)
2.a Secondary CH2 refined with riding coordinates:
 C14(H14A,H14B)
2.b Aromatic/amide H refined with riding coordinates:
 C9(H9), C10(H10), C12(H12), C13(H13), C17(H17), C18(H18), C19(H19), C21(H21),
 C22(H22), C23(H23)
2.c Idealised Me refined as rotating group:
 C1(H1A,H1B,H1C), C4(H4A,H4B,H4C), C5(H5A,H5B,H5C), C8(H8A,H8B,H8C)
;
_olex2_submission_special_instructions 'No special instructions were received'

loop_
_space_group_symop_operation_xyz
'x, y, z'
'-x, y+1/2, -z+1/2'
'-x, -y, -z'
'x, -y-1/2, z-1/2'

loop_
_atom_site_label
_atom_site_type_symbol
_atom_site_fract_x
_atom_site_fract_y
_atom_site_fract_z
_atom_site_U_iso_or_equiv
_atom_site_adp_type
_atom_site_occupancy
_atom_site_site_symmetry_order
_atom_site_calc_flag
_atom_site_refinement_flags_posn
_atom_site_refinement_flags_adp
_atom_site_refinement_flags_occupancy
_atom_site_disorder_assembly
_atom_site_disorder_group
Co1 Co 0.52991(3) 0.56937(2) 0.65787(2) 0.01180(7) Uani 1 1 d . . . . .
Cl1 Cl 0.64703(5) 0.70462(3) 0.66439(2) 0.01720(10) Uani 1 1 d . . . . .
O1 O 0.43905(17) 0.58637(10) 0.77792(6) 0.0195(3) Uani 1 1 d . . . . .
O2 O 0.34077(16) 0.62280(9) 0.55249(6) 0.0166(3) Uani 1 1 d . . . . .
O3 O 0.62598(17) 0.56220(9) 0.53935(6) 0.0173(3) Uani 1 1 d . . . . .
O4 O 0.71692(17) 0.51621(10) 0.76318(6) 0.0189(3) Uani 1 1 d . . . . .
O5 O -0.06714(18) 0.22895(10) 0.60375(6) 0.0227(3) Uani 1 1 d . . . . .
O6 O 0.41218(17) 0.09708(10) 0.54877(6) 0.0232(3) Uani 1 1 d . . . . .
N1 N 0.39023(19) 0.59919(11) 0.72017(7) 0.0150(3) Uani 1 1 d . . . . .
N2 N 0.34385(19) 0.61805(10) 0.61185(7) 0.0135(3) Uani 1 1 d . . . . .
N3 N 0.66743(19) 0.54016(11) 0.59550(7) 0.0136(3) Uani 1 1 d . . . . .
N4 N 0.71280(19) 0.51895(11) 0.70393(7) 0.0149(3) Uani 1 1 d . . . . .
N5 N 0.43097(18) 0.45011(10) 0.65073(7) 0.0126(3) Uani 1 1 d . . . . .
N6 N 0.16799(19) 0.15838(11) 0.57635(7) 0.0152(3) Uani 1 1 d . . . . .
C1 C 0.1238(3) 0.66671(15) 0.74817(9) 0.0247(4) Uani 1 1 d . . . . .
H1A H 0.028967 0.624891 0.748192 0.037 Uiso 1 1 calc R U . . .
H1B H 0.081792 0.726004 0.736648 0.037 Uiso 1 1 calc R U . . .
H1C H 0.180182 0.669515 0.787926 0.037 Uiso 1 1 calc R U . . .
C2 C 0.2466(2) 0.63582(13) 0.70510(8) 0.0160(4) Uani 1 1 d . . . . .
C3 C 0.2170(2) 0.64538(12) 0.64048(8) 0.0149(4) Uani 1 1 d . . . . .
C4 C 0.0593(2) 0.68334(14) 0.61166(9) 0.0208(4) Uani 1 1 d . . . . .
H4A H 0.051778 0.746717 0.621563 0.031 Uiso 1 1 calc R U . . .
H4B H -0.038559 0.651802 0.625809 0.031 Uiso 1 1 calc R U . . .
H4C H 0.060875 0.676523 0.568613 0.031 Uiso 1 1 calc R U . . .
C5 C 0.9159(2) 0.45676(15) 0.56670(9) 0.0213(4) Uani 1 1 d . . . . .
H5A H 0.862393 0.462171 0.526639 0.032 Uiso 1 1 calc R U . . .
H5B H 0.938847 0.393851 0.575566 0.032 Uiso 1 1 calc R U . . .
H5C H 1.022239 0.490190 0.569240 0.032 Uiso 1 1 calc R U . . .
C6 C 0.8010(2) 0.49326(13) 0.61019(8) 0.0150(4) Uani 1 1 d . . . . .
C7 C 0.8275(2) 0.48048(13) 0.67446(8) 0.0156(4) Uani 1 1 d . . . . .
C8 C 0.9723(3) 0.42855(15) 0.70185(9) 0.0229(4) Uani 1 1 d . . . . .
H8A H 1.076802 0.462798 0.699249 0.034 Uiso 1 1 calc R U . . .
H8B H 0.982072 0.371921 0.680769 0.034 Uiso 1 1 calc R U . . .
H8C H 0.953346 0.416787 0.743521 0.034 Uiso 1 1 calc R U . . .
C9 C 0.4238(2) 0.39591(13) 0.69808(8) 0.0160(4) Uani 1 1 d . . . . .
H9 H 0.460030 0.418144 0.736088 0.019 Uiso 1 1 calc R U . . .
C10 C 0.3661(2) 0.30972(13) 0.69337(8) 0.0164(4) Uani 1 1 d . . . . .
H10 H 0.363020 0.273459 0.727708 0.020 Uiso 1 1 calc R U . . .
C11 C 0.3122(2) 0.27575(13) 0.63824(8) 0.0143(4) Uani 1 1 d . . . . .
C12 C 0.3198(2) 0.33164(13) 0.58963(8) 0.0152(4) Uani 1 1 d . . . . .
H12 H 0.284495 0.310785 0.551191 0.018 Uiso 1 1 calc R U . . .
C13 C 0.3790(2) 0.41772(13) 0.59728(8) 0.0144(4) Uani 1 1 d . . . . .
H13 H 0.383071 0.455284 0.563604 0.017 Uiso 1 1 calc R U . . .
C14 C 0.2516(3) 0.18099(13) 0.63379(8) 0.0183(4) Uani 1 1 d . . . . .
H14A H 0.349455 0.140750 0.641475 0.022 Uiso 1 1 calc R U . . .
H14B H 0.171961 0.170245 0.665013 0.022 Uiso 1 1 calc R U . . .
C15 C -0.0004(2) 0.18499(13) 0.56628(8) 0.0164(4) Uani 1 1 d . . . . .
C16 C -0.0862(2) 0.15783(13) 0.50947(8) 0.0163(4) Uani 1 1 d . . . . .
C17 C -0.2527(2) 0.18033(14) 0.49684(9) 0.0214(4) Uani 1 1 d . . . . .
H17 H -0.311754 0.213868 0.524562 0.026 Uiso 1 1 calc R U . . .
C18 C -0.3358(2) 0.15376(15) 0.44292(10) 0.0247(4) Uani 1 1 d . . . . .
H18 H -0.450122 0.170568 0.434151 0.030 Uiso 1 1 calc R U . . .
C19 C -0.2539(3) 0.10413(14) 0.40315(9) 0.0227(4) Uani 1 1 d . . . . .
H19 H -0.312597 0.085718 0.367336 0.027 Uiso 1 1 calc R U . . .
C20 C -0.0819(2) 0.07959(13) 0.41461(9) 0.0190(4) Uani 1 1 d . . . . .
C21 C 0.0089(3) 0.02900(14) 0.37425(9) 0.0213(4) Uani 1 1 d . . . . .
H21 H -0.046636 0.009283 0.338183 0.026 Uiso 1 1 calc R U . . .
C22 C 0.1756(3) 0.00815(14) 0.38654(9) 0.0227(4) Uani 1 1 d . . . . .
H22 H 0.234702 -0.025378 0.358829 0.027 Uiso 1 1 calc R U . . .
C23 C 0.2599(2) 0.03604(13) 0.43989(9) 0.0187(4) Uani 1 1 d . . . . .
H23 H 0.375403 0.021249 0.448184 0.022 Uiso 1 1 calc R U . . .
C24 C 0.1746(2) 0.08485(12) 0.48009(8) 0.0150(4) Uani 1 1 d . . . . .
C25 C 0.0029(2) 0.10774(12) 0.46854(8) 0.0153(4) Uani 1 1 d . . . . .
C26 C 0.2638(2) 0.11241(12) 0.53624(8) 0.0156(4) Uani 1 1 d . . . . .
H1O H 0.547860 0.559020 0.776179 0.077(12) Uiso 1 1 d . . . . .
H3O H 0.518910 0.590160 0.541870 0.103(15) Uiso 1 1 d . . . . .

loop_
_atom_site_aniso_label
_atom_site_aniso_U_11
_atom_site_aniso_U_22
_atom_site_aniso_U_33
_atom_site_aniso_U_23
_atom_site_aniso_U_13
_atom_site_aniso_U_12
Co1 0.01085(12) 0.01472(13) 0.00980(12) -0.00149(9) 0.00046(8) -0.00028(9)
Cl1 0.0164(2) 0.0172(2) 0.0182(2) -0.00422(17) 0.00252(16) -0.00311(17)
O1 0.0204(7) 0.0287(8) 0.0093(6) -0.0028(5) 0.0002(5) 0.0014(6)
O2 0.0199(6) 0.0202(7) 0.0095(6) 0.0019(5) -0.0013(5) 0.0005(6)
O3 0.0191(7) 0.0235(7) 0.0095(6) 0.0018(5) 0.0021(5) 0.0008(6)
O4 0.0212(7) 0.0271(8) 0.0081(6) -0.0016(5) -0.0020(5) 0.0025(6)
O5 0.0236(7) 0.0213(7) 0.0237(8) -0.0020(6) 0.0060(6) -0.0001(6)
O6 0.0166(7) 0.0266(8) 0.0256(8) -0.0016(6) -0.0040(5) 0.0017(6)
N1 0.0163(7) 0.0177(8) 0.0110(7) -0.0017(6) 0.0009(6) -0.0012(6)
N2 0.0142(7) 0.0142(8) 0.0118(7) 0.0004(6) -0.0010(5) -0.0016(6)
N3 0.0135(7) 0.0165(8) 0.0109(7) -0.0013(6) 0.0012(5) -0.0023(6)
N4 0.0144(7) 0.0180(8) 0.0119(7) -0.0008(6) -0.0016(6) -0.0015(6)
N5 0.0114(7) 0.0158(8) 0.0108(7) 0.0004(6) 0.0008(5) 0.0004(6)
N6 0.0170(7) 0.0147(8) 0.0134(8) 0.0006(6) -0.0024(6) -0.0012(6)
C1 0.0219(10) 0.0296(12) 0.0236(11) -0.0024(9) 0.0100(8) 0.0044(9)
C2 0.0151(8) 0.0163(9) 0.0170(9) -0.0013(7) 0.0035(7) -0.0008(7)
C3 0.0123(8) 0.0136(9) 0.0189(9) 0.0004(7) 0.0009(7) -0.0012(7)
C4 0.0147(9) 0.0214(10) 0.0264(11) 0.0055(8) 0.0018(7) 0.0013(8)
C5 0.0190(9) 0.0266(11) 0.0187(10) -0.0033(8) 0.0057(7) 0.0034(8)
C6 0.0130(8) 0.0156(9) 0.0165(9) -0.0023(7) 0.0022(6) -0.0023(7)
C7 0.0118(8) 0.0174(9) 0.0174(9) -0.0021(7) -0.0015(7) -0.0007(7)
C8 0.0188(9) 0.0253(11) 0.0240(10) -0.0016(8) -0.0024(7) 0.0067(8)
C9 0.0173(9) 0.0208(10) 0.0099(8) -0.0011(7) -0.0002(6) 0.0005(7)
C10 0.0196(9) 0.0184(9) 0.0111(8) 0.0036(7) -0.0003(7) 0.0004(7)
C11 0.0108(8) 0.0173(9) 0.0146(9) 0.0006(7) 0.0003(6) 0.0006(7)
C12 0.0176(9) 0.0163(9) 0.0117(8) -0.0007(7) -0.0008(6) -0.0002(7)
C13 0.0147(8) 0.0173(9) 0.0113(8) 0.0018(7) 0.0011(6) 0.0003(7)
C14 0.0247(10) 0.0163(9) 0.0133(9) 0.0023(7) -0.0032(7) -0.0034(8)
C15 0.0187(9) 0.0131(9) 0.0177(9) 0.0025(7) 0.0027(7) -0.0026(7)
C16 0.0166(8) 0.0130(9) 0.0192(9) 0.0040(7) 0.0010(7) -0.0018(7)
C17 0.0165(9) 0.0186(10) 0.0292(11) 0.0043(8) 0.0034(8) -0.0010(8)
C18 0.0149(9) 0.0249(11) 0.0337(12) 0.0082(9) -0.0043(8) -0.0026(8)
C19 0.0231(10) 0.0218(10) 0.0219(10) 0.0060(8) -0.0088(8) -0.0079(8)
C20 0.0218(9) 0.0155(9) 0.0191(10) 0.0044(7) -0.0028(7) -0.0051(8)
C21 0.0294(10) 0.0179(10) 0.0161(9) -0.0008(7) -0.0022(8) -0.0076(8)
C22 0.0319(11) 0.0172(10) 0.0193(10) -0.0038(8) 0.0048(8) -0.0033(8)
C23 0.0187(9) 0.0157(9) 0.0220(10) -0.0001(8) 0.0035(7) 0.0001(7)
C24 0.0161(8) 0.0122(9) 0.0166(9) 0.0023(7) 0.0001(7) -0.0016(7)
C25 0.0174(9) 0.0127(9) 0.0155(9) 0.0043(7) -0.0008(7) -0.0039(7)
C26 0.0166(8) 0.0116(9) 0.0186(9) 0.0005(7) 0.0006(7) -0.0019(7)

loop_
_atom_type_symbol
_atom_type_description
_atom_type_scat_dispersion_real
_atom_type_scat_dispersion_imag
_atom_type_scat_source
C C 0.0033 0.0016 'International Tables Vol C Tables 4.2.6.8 and 6.1.1.4'
H H 0.0000 0.0000 'International Tables Vol C Tables 4.2.6.8 and 6.1.1.4'
Cl Cl 0.1484 0.1585 'International Tables Vol C Tables 4.2.6.8 and 6.1.1.4'
Co Co 0.3494 0.9721 'International Tables Vol C Tables 4.2.6.8 and 6.1.1.4'
N N 0.0061 0.0033 'International Tables Vol C Tables 4.2.6.8 and 6.1.1.4'
O O 0.0106 0.0060 'International Tables Vol C Tables 4.2.6.8 and 6.1.1.4'

loop_
_geom_angle_atom_site_label_1
_geom_angle_atom_site_label_2
_geom_angle_atom_site_label_3
_geom_angle
_geom_angle_site_symmetry_1
_geom_angle_site_symmetry_3
_geom_angle_publ_flag
N1 Co1 Cl1 89.78(5) . . ?
N1 Co1 N5 91.57(7) . . ?
N2 Co1 Cl1 89.56(5) . . ?
N2 Co1 N1 81.19(7) . . ?
N2 Co1 N5 90.73(7) . . ?
N3 Co1 Cl1 90.18(5) . . ?
N3 Co1 N1 179.53(7) . . ?
N3 Co1 N2 98.34(7) . . ?
N3 Co1 N4 81.94(7) . . ?
N3 Co1 N5 88.46(6) . . ?
N4 Co1 Cl1 91.48(5) . . ?
N4 Co1 N1 98.54(7) . . ?
N4 Co1 N2 178.93(7) . . ?
N4 Co1 N5 88.24(7) . . ?
N5 Co1 Cl1 178.64(5) . . ?
N1 O1 H1O 103.04(12) . . ?
N3 O3 H3O 102.72(12) . . ?
O1 N1 Co1 122.53(12) . . ?
C2 N1 Co1 116.75(13) . . ?
C2 N1 O1 120.67(15) . . ?
O2 N2 Co1 122.25(11) . . ?
C3 N2 Co1 116.66(13) . . ?
C3 N2 O2 121.08(15) . . ?
O3 N3 Co1 122.31(11) . . ?
C6 N3 Co1 115.78(13) . . ?
C6 N3 O3 121.83(15) . . ?
O4 N4 Co1 122.27(12) . . ?
C7 N4 Co1 115.71(13) . . ?
C7 N4 O4 121.78(16) . . ?
C9 N5 Co1 121.50(12) . . ?
C13 N5 Co1 120.28(12) . . ?
C13 N5 C9 118.06(16) . . ?
C15 N6 C14 117.02(16) . . ?
C15 N6 C26 125.88(16) . . ?
C26 N6 C14 117.10(15) . . ?
H1A C1 H1B 109.5 . . ?
H1A C1 H1C 109.5 . . ?
H1B C1 H1C 109.5 . . ?
C2 C1 H1A 109.5 . . ?
C2 C1 H1B 109.5 . . ?
C2 C1 H1C 109.5 . . ?
N1 C2 C1 124.07(18) . . ?
N1 C2 C3 112.77(16) . . ?
C3 C2 C1 123.15(17) . . ?
N2 C3 C2 112.59(16) . . ?
N2 C3 C4 124.03(17) . . ?
C2 C3 C4 123.38(16) . . ?
C3 C4 H4A 109.5 . . ?
C3 C4 H4B 109.5 . . ?
C3 C4 H4C 109.5 . . ?
H4A C4 H4B 109.5 . . ?
H4A C4 H4C 109.5 . . ?
H4B C4 H4C 109.5 . . ?
H5A C5 H5B 109.5 . . ?
H5A C5 H5C 109.5 . . ?
H5B C5 H5C 109.5 . . ?
C6 C5 H5A 109.5 . . ?
C6 C5 H5B 109.5 . . ?
C6 C5 H5C 109.5 . . ?
N3 C6 C5 123.69(17) . . ?
N3 C6 C7 112.87(16) . . ?
C7 C6 C5 123.45(17) . . ?
N4 C7 C6 112.90(16) . . ?
N4 C7 C8 124.50(18) . . ?
C6 C7 C8 122.60(17) . . ?
C7 C8 H8A 109.5 . . ?
C7 C8 H8B 109.5 . . ?
C7 C8 H8C 109.5 . . ?
H8A C8 H8B 109.5 . . ?
H8A C8 H8C 109.5 . . ?
H8B C8 H8C 109.5 . . ?
N5 C9 H9 118.8 . . ?
N5 C9 C10 122.44(17) . . ?
C10 C9 H9 118.8 . . ?
C9 C10 H10 120.1 . . ?
C9 C10 C11 119.82(17) . . ?
C11 C10 H10 120.1 . . ?
C10 C11 C14 119.12(16) . . ?
C12 C11 C10 117.59(17) . . ?
C12 C11 C14 123.28(17) . . ?
C11 C12 H12 120.1 . . ?
C13 C12 C11 119.83(17) . . ?
C13 C12 H12 120.1 . . ?
N5 C13 C12 122.26(17) . . ?
N5 C13 H13 118.9 . . ?
C12 C13 H13 118.9 . . ?
N6 C14 C11 113.88(15) . . ?
N6 C14 H14A 108.8 . . ?
N6 C14 H14B 108.8 . . ?
C11 C14 H14A 108.8 . . ?
C11 C14 H14B 108.8 . . ?
H14A C14 H14B 107.7 . . ?
O5 C15 N6 119.47(17) . . ?
O5 C15 C16 123.96(18) . . ?
N6 C15 C16 116.57(16) . . ?
C17 C16 C15 119.89(18) . . ?
C17 C16 C25 120.43(18) . . ?
C25 C16 C15 119.67(17) . . ?
C16 C17 H17 119.9 . . ?
C16 C17 C18 120.13(19) . . ?
C18 C17 H17 119.9 . . ?
C17 C18 H18 119.7 . . ?
C19 C18 C17 120.67(19) . . ?
C19 C18 H18 119.7 . . ?
C18 C19 H19 119.6 . . ?
C18 C19 C20 120.84(19) . . ?
C20 C19 H19 119.6 . . ?
C21 C20 C19 122.78(18) . . ?
C21 C20 C25 118.72(18) . . ?
C25 C20 C19 118.49(19) . . ?
C20 C21 H21 119.5 . . ?
C22 C21 C20 120.91(18) . . ?
C22 C21 H21 119.5 . . ?
C21 C22 H22 119.8 . . ?
C21 C22 C23 120.48(19) . . ?
C23 C22 H22 119.8 . . ?
C22 C23 H23 120.1 . . ?
C24 C23 C22 119.88(18) . . ?
C24 C23 H23 120.1 . . ?
C23 C24 C25 120.96(18) . . ?
C23 C24 C26 119.29(17) . . ?
C25 C24 C26 119.75(17) . . ?
C16 C25 C20 119.42(17) . . ?
C24 C25 C16 121.53(17) . . ?
C24 C25 C20 119.05(17) . . ?
O6 C26 N6 119.91(17) . . ?
O6 C26 C24 123.62(17) . . ?
N6 C26 C24 116.47(16) . . ?

loop_
_geom_bond_atom_site_label_1
_geom_bond_atom_site_label_2
_geom_bond_distance
_geom_bond_site_symmetry_2
_geom_bond_publ_flag
Co1 Cl1 2.2337(5) . ?
Co1 N1 1.8995(15) . ?
Co1 N2 1.8986(15) . ?
Co1 N3 1.8881(15) . ?
Co1 N4 1.8907(16) . ?
Co1 N5 1.9573(16) . ?
O1 N1 1.353(2) . ?
O1 H1O 0.9587(14) . ?
O2 N2 1.3434(19) . ?
O3 N3 1.3338(19) . ?
O3 H3O 0.9522(13) . ?
O4 N4 1.339(2) . ?
O5 C15 1.221(2) . ?
O6 C26 1.215(2) . ?
N1 C2 1.291(2) . ?
N2 C3 1.297(2) . ?
N3 C6 1.298(2) . ?
N4 C7 1.296(2) . ?
N5 C9 1.349(2) . ?
N5 C13 1.344(2) . ?
N6 C14 1.462(2) . ?
N6 C15 1.399(2) . ?
N6 C26 1.401(2) . ?
C1 H1A 0.9800 . ?
C1 H1B 0.9800 . ?
C1 H1C 0.9800 . ?
C1 C2 1.494(3) . ?
C2 C3 1.473(3) . ?
C3 C4 1.487(3) . ?
C4 H4A 0.9800 . ?
C4 H4B 0.9800 . ?
C4 H4C 0.9800 . ?
C5 H5A 0.9800 . ?
C5 H5B 0.9800 . ?
C5 H5C 0.9800 . ?
C5 C6 1.487(2) . ?
C6 C7 1.469(3) . ?
C7 C8 1.491(3) . ?
C8 H8A 0.9800 . ?
C8 H8B 0.9800 . ?
C8 H8C 0.9800 . ?
C9 H9 0.9500 . ?
C9 C10 1.374(3) . ?
C10 H10 0.9500 . ?
C10 C11 1.390(3) . ?
C11 C12 1.388(3) . ?
C11 C14 1.503(3) . ?
C12 H12 0.9500 . ?
C12 C13 1.382(3) . ?
C13 H13 0.9500 . ?
C14 H14A 0.9900 . ?
C14 H14B 0.9900 . ?
C15 C16 1.474(3) . ?
C16 C17 1.376(3) . ?
C16 C25 1.415(3) . ?
C17 H17 0.9500 . ?
C17 C18 1.407(3) . ?
C18 H18 0.9500 . ?
C18 C19 1.363(3) . ?
C19 H19 0.9500 . ?
C19 C20 1.422(3) . ?
C20 C21 1.418(3) . ?
C20 C25 1.420(3) . ?
C21 H21 0.9500 . ?
C21 C22 1.371(3) . ?
C22 H22 0.9500 . ?
C22 C23 1.406(3) . ?
C23 H23 0.9500 . ?
C23 C24 1.378(3) . ?
C24 C25 1.414(3) . ?
C24 C26 1.474(3) . ?

loop_
_geom_torsion_atom_site_label_1
_geom_torsion_atom_site_label_2
_geom_torsion_atom_site_label_3
_geom_torsion_atom_site_label_4
_geom_torsion
_geom_torsion_site_symmetry_1
_geom_torsion_site_symmetry_2
_geom_torsion_site_symmetry_3
_geom_torsion_site_symmetry_4
_geom_torsion_publ_flag
Co1 N1 C2 C1 -177.62(15) . . . . ?
Co1 N1 C2 C3 1.5(2) . . . . ?
Co1 N2 C3 C2 2.2(2) . . . . ?
Co1 N2 C3 C4 -178.54(14) . . . . ?
Co1 N3 C6 C5 174.17(15) . . . . ?
Co1 N3 C6 C7 -6.2(2) . . . . ?
Co1 N4 C7 C6 6.7(2) . . . . ?
Co1 N4 C7 C8 -173.36(15) . . . . ?
Co1 N5 C9 C10 -175.21(14) . . . . ?
Co1 N5 C13 C12 175.19(13) . . . . ?
Cl1 Co1 N1 O1 -88.28(13) . . . . ?
Cl1 Co1 N1 C2 89.26(14) . . . . ?
Cl1 Co1 N2 O2 90.24(13) . . . . ?
Cl1 Co1 N2 C3 -90.99(14) . . . . ?
Cl1 Co1 N3 O3 -84.06(13) . . . . ?
Cl1 Co1 N3 C6 99.28(14) . . . . ?
Cl1 Co1 N4 O4 87.55(13) . . . . ?
Cl1 Co1 N4 C7 -98.00(14) . . . . ?
O1 N1 C2 C1 0.0(3) . . . . ?
O1 N1 C2 C3 179.10(15) . . . . ?
O2 N2 C3 C2 -179.04(15) . . . . ?
O2 N2 C3 C4 0.2(3) . . . . ?
O3 N3 C6 C5 -2.5(3) . . . . ?
O3 N3 C6 C7 177.10(15) . . . . ?
O4 N4 C7 C6 -178.77(16) . . . . ?
O4 N4 C7 C8 1.1(3) . . . . ?
O5 C15 C16 C17 -1.6(3) . . . . ?
O5 C15 C16 C25 179.21(18) . . . . ?
N1 Co1 N2 O2 -179.91(14) . . . . ?
N1 Co1 N2 C3 -1.14(14) . . . . ?
N1 Co1 N4 O4 -2.45(15) . . . . ?
N1 Co1 N4 C7 172.00(14) . . . . ?
N1 C2 C3 N2 -2.4(2) . . . . ?
N1 C2 C3 C4 178.34(18) . . . . ?
N2 Co1 N1 O1 -177.87(15) . . . . ?
N2 Co1 N1 C2 -0.32(14) . . . . ?
N2 Co1 N3 O3 5.52(15) . . . . ?
N2 Co1 N3 C6 -171.14(14) . . . . ?
N3 Co1 N2 O2 0.12(14) . . . . ?
N3 Co1 N2 C3 178.89(14) . . . . ?
N3 Co1 N4 O4 177.53(15) . . . . ?
N3 Co1 N4 C7 -8.02(14) . . . . ?
N3 C6 C7 N4 -0.4(2) . . . . ?
N3 C6 C7 C8 179.76(18) . . . . ?
N4 Co1 N1 O1 3.18(15) . . . . ?
N4 Co1 N1 C2 -179.28(14) . . . . ?
N4 Co1 N3 O3 -175.52(15) . . . . ?
N4 Co1 N3 C6 7.81(14) . . . . ?
N5 Co1 N1 O1 91.64(14) . . . . ?
N5 Co1 N1 C2 -90.82(15) . . . . ?
N5 Co1 N2 O2 -88.43(13) . . . . ?
N5 Co1 N2 C3 90.34(14) . . . . ?
N5 Co1 N3 O3 96.03(14) . . . . ?
N5 Co1 N3 C6 -80.63(14) . . . . ?
N5 Co1 N4 O4 -93.78(14) . . . . ?
N5 Co1 N4 C7 80.67(15) . . . . ?
N5 C9 C10 C11 -0.1(3) . . . . ?
N6 C15 C16 C17 178.96(17) . . . . ?
N6 C15 C16 C25 -0.3(3) . . . . ?
C1 C2 C3 N2 176.76(18) . . . . ?
C1 C2 C3 C4 -2.5(3) . . . . ?
C5 C6 C7 N4 179.26(18) . . . . ?
C5 C6 C7 C8 -0.6(3) . . . . ?
C9 N5 C13 C12 -0.2(3) . . . . ?
C9 C10 C11 C12 0.1(3) . . . . ?
C9 C10 C11 C14 179.19(17) . . . . ?
C10 C11 C12 C13 -0.2(3) . . . . ?
C10 C11 C14 N6 168.61(16) . . . . ?
C11 C12 C13 N5 0.2(3) . . . . ?
C12 C11 C14 N6 -12.4(3) . . . . ?
C13 N5 C9 C10 0.1(3) . . . . ?
C14 N6 C15 O5 3.6(3) . . . . ?
C14 N6 C15 C16 -176.93(16) . . . . ?
C14 N6 C26 O6 -3.7(3) . . . . ?
C14 N6 C26 C24 176.08(16) . . . . ?
C14 C11 C12 C13 -179.23(17) . . . . ?
C15 N6 C14 C11 -79.7(2) . . . . ?
C15 N6 C26 O6 175.97(18) . . . . ?
C15 N6 C26 C24 -4.2(3) . . . . ?
C15 C16 C17 C18 -179.33(18) . . . . ?
C15 C16 C25 C20 178.22(17) . . . . ?
C15 C16 C25 C24 -1.7(3) . . . . ?
C16 C17 C18 C19 1.3(3) . . . . ?
C17 C16 C25 C20 -1.0(3) . . . . ?
C17 C16 C25 C24 179.09(18) . . . . ?
C17 C18 C19 C20 -1.3(3) . . . . ?
C18 C19 C20 C21 -179.2(2) . . . . ?
C18 C19 C20 C25 0.2(3) . . . . ?
C19 C20 C21 C22 178.79(19) . . . . ?
C19 C20 C25 C16 1.0(3) . . . . ?
C19 C20 C25 C24 -179.12(17) . . . . ?
C20 C21 C22 C23 0.5(3) . . . . ?
C21 C20 C25 C16 -179.62(17) . . . . ?
C21 C20 C25 C24 0.3(3) . . . . ?
C21 C22 C23 C24 -0.2(3) . . . . ?
C22 C23 C24 C25 -0.1(3) . . . . ?
C22 C23 C24 C26 179.03(18) . . . . ?
C23 C24 C25 C16 179.98(18) . . . . ?
C23 C24 C25 C20 0.1(3) . . . . ?
C23 C24 C26 O6 2.6(3) . . . . ?
C23 C24 C26 N6 -177.20(17) . . . . ?
C25 C16 C17 C18 -0.1(3) . . . . ?
C25 C20 C21 C22 -0.6(3) . . . . ?
C25 C24 C26 O6 -178.23(18) . . . . ?
C25 C24 C26 N6 2.0(3) . . . . ?
C26 N6 C14 C11 100.0(2) . . . . ?
C26 N6 C15 O5 -176.11(18) . . . . ?
C26 N6 C15 C16 3.4(3) . . . . ?
C26 C24 C25 C16 0.8(3) . . . . ?
C26 C24 C25 C20 -179.10(17) . . . . ?
